data_1516982
loop_
_publ_author_name
'Damian C. Onwudiwe'
'Christien A. Strydom'
'Eric C. Hosten'

_publ_section_title
;
 Effect of methyl substituent in pyridine on the spectral and thermal
 properties of pyridyl adducts of Zn(II) and Cd(II) dithiocarbamate
;
_journal_name_full
;
Inorganica Chimica Acta
;
_journal_page_first 1
_journal_page_last 10
_journal_volume 401
_journal_year 2013
_chemical_formula_sum 'C26 H26 Cd N4 S4'
_chemical_formula_weight 635.15
_space_group_IT_number 14
_symmetry_cell_setting monoclinic
_symmetry_space_group_name_Hall '-P 2ybc'
_symmetry_space_group_name_H-M 'P 1 21/c 1'
_atom_sites_solution_hydrogens geom
_atom_sites_solution_primary direct
_atom_sites_solution_secondary difmap
_cell_angle_alpha 90.00
_cell_angle_beta 91.4730(10)
_cell_angle_gamma 90.00
_cell_formula_units_Z 4
_cell_length_a 16.6557(3)
_cell_length_b 17.6455(3)
_cell_length_c 9.2332(2)
_cell_measurement_temperature 200(2)
_cell_volume 2712.72(9)
_computing_structure_refinement 'SHELXL-97 (Sheldrick, 1997)'
_computing_structure_solution 'SHELXS-97 (Sheldrick, 1990)'
_diffrn_ambient_temperature 200(2)
_diffrn_measured_fraction_theta_full 0.996
_diffrn_measured_fraction_theta_max 0.996
_diffrn_radiation_monochromator graphite
_diffrn_radiation_source 'fine-focus sealed tube'
_diffrn_radiation_type MoK\a
_diffrn_radiation_wavelength 0.71073
_diffrn_reflns_av_R_equivalents 0.0211
_diffrn_reflns_av_sigmaI/netI 0.0206
_diffrn_reflns_limit_h_max 22
_diffrn_reflns_limit_h_min -22
_diffrn_reflns_limit_k_max 23
_diffrn_reflns_limit_k_min -23
_diffrn_reflns_limit_l_max 12
_diffrn_reflns_limit_l_min -8
_diffrn_reflns_number 26009
_diffrn_reflns_theta_full 28.35
_diffrn_reflns_theta_max 28.35
_diffrn_reflns_theta_min 1.22
_exptl_absorpt_coefficient_mu 1.136
_exptl_absorpt_correction_T_max 0.9087
_exptl_absorpt_correction_T_min 0.6626
_exptl_crystal_density_diffrn 1.555
_exptl_crystal_density_method 'not measured'
_exptl_crystal_F_000 1288
_exptl_crystal_size_max 0.40
_exptl_crystal_size_mid 0.09
_exptl_crystal_size_min 0.09
_refine_diff_density_max 0.376
_refine_diff_density_min -0.376
_refine_diff_density_rms 0.059
_refine_ls_extinction_method none
_refine_ls_goodness_of_fit_ref 1.058
_refine_ls_hydrogen_treatment mixed
_refine_ls_matrix_type full
_refine_ls_number_parameters 318
_refine_ls_number_reflns 6761
_refine_ls_number_restraints 0
_refine_ls_restrained_S_all 1.058
_refine_ls_R_factor_all 0.0379
_refine_ls_R_factor_gt 0.0258
_refine_ls_shift/su_max 0.004
_refine_ls_shift/su_mean 0.000
_refine_ls_structure_factor_coef Fsqd
_refine_ls_weighting_details 'calc w=1/[\s^2^(Fo^2^)+(0.0199P)^2^+2.1796P] where P=(Fo^2^+2Fc^2^)/3'
_refine_ls_weighting_scheme calc
_refine_ls_wR_factor_gt 0.0565
_refine_ls_wR_factor_ref 0.0616
_reflns_number_gt 5517
_reflns_number_total 6761
_reflns_threshold_expression >2sigma(I)
_cod_data_source_file ICA-2013-401-1-10-2.cif
_cod_data_source_block ca100
_cod_original_sg_symbol_H-M P21/c
_cod_database_code 1516982

loop_
_symmetry_equiv_pos_as_xyz
'x, y, z'
'-x, y+1/2, -z+1/2'
'-x, -y, -z'
'x, -y-1/2, z-1/2'

loop_
_atom_site_label
_atom_site_type_symbol
_atom_site_fract_x
_atom_site_fract_y
_atom_site_fract_z
_atom_site_U_iso_or_equiv
_atom_site_adp_type
_atom_site_occupancy
_atom_site_symmetry_multiplicity
_atom_site_calc_flag
_atom_site_refinement_flags
Cd1 Cd 0.240966(9) 0.501751(8) 0.875854(17) 0.02971(5) Uani 1 1 d .
S11 S 0.32977(3) 0.38821(3) 0.79672(6) 0.03198(11) Uani 1 1 d .
S12 S 0.17847(3) 0.42747(3) 0.63387(7) 0.03763(13) Uani 1 1 d .
S21 S 0.32184(3) 0.61565(3) 0.74597(6) 0.03134(11) Uani 1 1 d .
S22 S 0.16406(3) 0.63052(3) 0.88776(6) 0.03228(12) Uani 1 1 d .
N1 N 0.28571(10) 0.32745(10) 0.54534(18) 0.0296(4) Uani 1 1 d .
N2 N 0.23858(10) 0.74385(9) 0.76140(19) 0.0291(4) Uani 1 1 d .
N3 N 0.32146(11) 0.51493(9) 1.1041(2) 0.0320(4) Uani 1 1 d .
N4 N 0.14536(11) 0.43937(10) 1.0233(2) 0.0338(4) Uani 1 1 d .
C11 C 0.36312(12) 0.29059(12) 0.5469(2) 0.0289(4) Uani 1 1 d .
C12 C 0.37264(15) 0.21928(13) 0.6044(2) 0.0395(5) Uani 1 1 d .
H12 H 0.3284 0.1941 0.6461 0.047 Uiso 1 1 calc R
C13 C 0.44690(16) 0.18420(14) 0.6011(3) 0.0478(6) Uani 1 1 d .
H13 H 0.4538 0.1353 0.6424 0.057 Uiso 1 1 calc R
C14 C 0.51052(15) 0.21956(15) 0.5388(3) 0.0442(6) Uani 1 1 d .
H14 H 0.5614 0.1953 0.5370 0.053 Uiso 1 1 calc R
C15 C 0.50039(15) 0.29009(16) 0.4790(3) 0.0519(7) Uani 1 1 d .
H15 H 0.5443 0.3145 0.4347 0.062 Uiso 1 1 calc R
C16 C 0.42659(14) 0.32588(14) 0.4828(3) 0.0456(6) Uani 1 1 d .
H16 H 0.4198 0.3748 0.4411 0.055 Uiso 1 1 calc R
C17 C 0.26589(12) 0.37737(11) 0.6490(2) 0.0283(4) Uani 1 1 d .
C18 C 0.23482(13) 0.31662(13) 0.4151(2) 0.0371(5) Uani 1 1 d .
H18A H 0.2408 0.3601 0.3503 0.056 Uiso 1 1 calc R
H18B H 0.1786 0.3122 0.4428 0.056 Uiso 1 1 calc R
H18C H 0.2511 0.2703 0.3653 0.056 Uiso 1 1 calc R
C21 C 0.17195(12) 0.79105(11) 0.8039(2) 0.0282(4) Uani 1 1 d .
C22 C 0.18158(14) 0.83728(12) 0.9241(2) 0.0358(5) Uani 1 1 d .
H22 H 0.2313 0.8382 0.9767 0.043 Uiso 1 1 calc R
C23 C 0.11838(16) 0.88221(13) 0.9673(3) 0.0434(6) Uani 1 1 d .
H23 H 0.1247 0.9139 1.0501 0.052 Uiso 1 1 calc R
C24 C 0.04641(15) 0.88106(14) 0.8905(3) 0.0444(6) Uani 1 1 d .
H24 H 0.0026 0.9109 0.9218 0.053 Uiso 1 1 calc R
C25 C 0.03780(14) 0.83652(14) 0.7679(3) 0.0419(5) Uani 1 1 d .
H25 H -0.0115 0.8367 0.7139 0.050 Uiso 1 1 calc R
C26 C 0.10106(13) 0.79149(12) 0.7233(2) 0.0337(5) Uani 1 1 d .
H26 H 0.0955 0.7614 0.6383 0.040 Uiso 1 1 calc R
C27 C 0.24184(12) 0.67004(11) 0.7951(2) 0.0270(4) Uani 1 1 d .
C28 C 0.30366(13) 0.78270(13) 0.6870(3) 0.0392(5) Uani 1 1 d .
H28A H 0.3226 0.7507 0.6082 0.059 Uiso 1 1 calc R
H28B H 0.3481 0.7926 0.7561 0.059 Uiso 1 1 calc R
H28C H 0.2837 0.8308 0.6472 0.059 Uiso 1 1 calc R
C31 C 0.39873(14) 0.53441(14) 1.0952(3) 0.0410(5) Uani 1 1 d .
H31 H 0.4208 0.5395 1.0019 0.049 Uiso 1 1 calc R
C32 C 0.44779(15) 0.54742(16) 1.2149(3) 0.0523(7) Uani 1 1 d .
H32 H 0.5024 0.5615 1.2040 0.063 Uiso 1 1 calc R
C33 C 0.41659(16) 0.53974(15) 1.3504(3) 0.0500(6) Uani 1 1 d .
H33 H 0.4494 0.5482 1.4345 0.060 Uiso 1 1 calc R
C34 C 0.33738(17) 0.51963(14) 1.3627(3) 0.0451(6) Uani 1 1 d .
H34 H 0.3142 0.5136 1.4550 0.054 Uiso 1 1 calc R
C35 C 0.29264(15) 0.50849(12) 1.2370(2) 0.0379(5) Uani 1 1 d .
H35 H 0.2377 0.4954 1.2455 0.045 Uiso 1 1 calc R
C41 C 0.14693(15) 0.36406(13) 1.0304(3) 0.0424(6) Uani 1 1 d .
H41 H 0.1847 0.3376 0.9740 0.051 Uiso 1 1 calc R
C42 C 0.09636(16) 0.32264(14) 1.1156(3) 0.0476(6) Uani 1 1 d .
H42 H 0.0996 0.2689 1.1183 0.057 Uiso 1 1 calc R
C43 C 0.04117(15) 0.36046(15) 1.1966(3) 0.0494(6) Uani 1 1 d .
H43 H 0.0053 0.3334 1.2562 0.059 Uiso 1 1 calc R
C44 C 0.03891(16) 0.43800(16) 1.1898(3) 0.0536(7) Uani 1 1 d .
H44 H 0.0013 0.4657 1.2445 0.064 Uiso 1 1 calc R
C45 C 0.09180(14) 0.47524(14) 1.1026(3) 0.0429(6) Uani 1 1 d .
H45 H 0.0899 0.5290 1.0988 0.051 Uiso 1 1 calc R

loop_
_atom_site_aniso_label
_atom_site_aniso_U_11
_atom_site_aniso_U_22
_atom_site_aniso_U_33
_atom_site_aniso_U_23
_atom_site_aniso_U_13
_atom_site_aniso_U_12
Cd1 0.03171(8) 0.02464(7) 0.03318(8) -0.00161(6) 0.00857(6) -0.00208(6)
S11 0.0305(3) 0.0356(3) 0.0299(3) -0.0060(2) 0.0006(2) 0.0036(2)
S12 0.0282(3) 0.0407(3) 0.0439(3) -0.0064(2) -0.0008(2) 0.0056(2)
S21 0.0275(2) 0.0299(2) 0.0370(3) 0.0022(2) 0.0070(2) -0.00014(19)
S22 0.0318(3) 0.0272(2) 0.0385(3) 0.0036(2) 0.0121(2) -0.0020(2)
N1 0.0281(9) 0.0330(9) 0.0279(9) -0.0045(7) 0.0016(7) 0.0007(7)
N2 0.0288(8) 0.0266(8) 0.0322(9) 0.0025(7) 0.0064(7) -0.0028(7)
N3 0.0358(10) 0.0264(9) 0.0340(10) -0.0018(7) 0.0039(8) 0.0003(7)
N4 0.0333(9) 0.0327(9) 0.0359(10) -0.0008(8) 0.0080(8) -0.0051(7)
C11 0.0316(10) 0.0309(10) 0.0242(10) -0.0059(8) 0.0007(8) 0.0025(8)
C12 0.0452(13) 0.0367(12) 0.0371(12) 0.0053(10) 0.0088(10) 0.0001(10)
C13 0.0588(16) 0.0381(13) 0.0465(15) 0.0078(11) 0.0019(12) 0.0149(12)
C14 0.0394(13) 0.0464(14) 0.0467(14) -0.0068(11) -0.0007(11) 0.0130(10)
C15 0.0341(12) 0.0479(14) 0.0742(19) 0.0055(13) 0.0145(12) 0.0009(11)
C16 0.0381(13) 0.0353(12) 0.0642(17) 0.0126(11) 0.0145(12) 0.0060(10)
C17 0.0274(10) 0.0267(9) 0.0309(11) 0.0015(8) 0.0034(8) -0.0037(8)
C18 0.0375(12) 0.0390(12) 0.0346(12) -0.0059(9) -0.0028(9) -0.0029(9)
C21 0.0314(10) 0.0234(9) 0.0300(10) 0.0046(8) 0.0053(8) -0.0027(8)
C22 0.0432(12) 0.0327(11) 0.0315(11) 0.0012(9) -0.0008(9) -0.0007(9)
C23 0.0622(16) 0.0331(11) 0.0354(12) -0.0028(10) 0.0094(11) 0.0041(11)
C24 0.0457(14) 0.0373(12) 0.0508(15) 0.0062(11) 0.0164(11) 0.0076(10)
C25 0.0325(11) 0.0440(13) 0.0494(14) 0.0090(11) 0.0022(10) 0.0020(10)
C26 0.0352(11) 0.0340(11) 0.0320(11) 0.0019(9) 0.0022(9) -0.0034(9)
C27 0.0284(10) 0.0280(10) 0.0246(10) 0.0001(8) 0.0005(8) -0.0038(8)
C28 0.0326(11) 0.0329(11) 0.0525(14) 0.0090(10) 0.0103(10) -0.0069(9)
C31 0.0358(12) 0.0415(13) 0.0460(14) 0.0010(11) 0.0068(10) 0.0015(10)
C32 0.0329(12) 0.0525(15) 0.0710(19) 0.0008(14) -0.0059(12) -0.0030(11)
C33 0.0550(16) 0.0420(14) 0.0518(16) 0.0002(12) -0.0207(13) 0.0008(12)
C34 0.0604(16) 0.0402(13) 0.0347(13) 0.0014(10) 0.0002(11) 0.0014(11)
C35 0.0412(12) 0.0368(12) 0.0358(12) 0.0003(9) 0.0057(10) -0.0043(10)
C41 0.0466(14) 0.0344(12) 0.0469(14) -0.0034(10) 0.0120(11) -0.0063(10)
C42 0.0535(15) 0.0368(12) 0.0528(16) 0.0058(11) 0.0092(12) -0.0117(11)
C43 0.0413(14) 0.0547(15) 0.0527(16) 0.0093(12) 0.0123(12) -0.0140(12)
C44 0.0423(14) 0.0522(15) 0.0677(18) -0.0001(13) 0.0263(13) -0.0050(12)
C45 0.0384(12) 0.0348(11) 0.0562(16) -0.0005(11) 0.0142(11) -0.0023(10)

loop_
_atom_type_symbol
_atom_type_description
_atom_type_scat_dispersion_real
_atom_type_scat_dispersion_imag
_atom_type_scat_source
C C 0.0033 0.0016 'International Tables Vol C Tables 4.2.6.8 and 6.1.1.4'
H H 0.0000 0.0000 'International Tables Vol C Tables 4.2.6.8 and 6.1.1.4'
Cd Cd -0.8075 1.2024 'International Tables Vol C Tables 4.2.6.8 and 6.1.1.4'
N N 0.0061 0.0033 'International Tables Vol C Tables 4.2.6.8 and 6.1.1.4'
S S 0.1246 0.1234 'International Tables Vol C Tables 4.2.6.8 and 6.1.1.4'

loop_
_geom_angle_atom_site_label_1
_geom_angle_atom_site_label_2
_geom_angle_atom_site_label_3
_geom_angle
N4 Cd1 N3 84.98(6)
N4 Cd1 S11 101.36(4)
N3 Cd1 S11 90.69(4)
N4 Cd1 S22 92.41(5)
N3 Cd1 S22 97.91(4)
S11 Cd1 S22 164.376(18)
N4 Cd1 S21 159.66(4)
N3 Cd1 S21 92.44(4)
S11 Cd1 S21 98.837(17)
S22 Cd1 S21 67.922(16)
N4 Cd1 S12 89.98(5)
N3 Cd1 S12 156.02(4)
S11 Cd1 S12 67.316(17)
S22 Cd1 S12 105.724(18)
S21 Cd1 S12 100.040(18)
C17 S11 Cd1 87.92(7)
C17 S12 Cd1 82.92(7)
C27 S21 Cd1 84.24(7)
C27 S22 Cd1 87.44(7)
C17 N1 C11 121.47(17)
C17 N1 C18 121.37(17)
C11 N1 C18 116.56(16)
C27 N2 C21 121.50(16)
C27 N2 C28 122.45(17)
C21 N2 C28 115.96(16)
C35 N3 C31 116.6(2)
C35 N3 Cd1 125.07(15)
C31 N3 Cd1 118.18(15)
C45 N4 C41 117.5(2)
C45 N4 Cd1 124.12(15)
C41 N4 Cd1 118.37(15)
C12 C11 C16 119.9(2)
C12 C11 N1 120.73(19)
C16 C11 N1 119.22(19)
C11 C12 C13 119.7(2)
C11 C12 H12 120.1
C13 C12 H12 120.1
C14 C13 C12 120.5(2)
C14 C13 H13 119.8
C12 C13 H13 119.8
C13 C14 C15 119.6(2)
C13 C14 H14 120.2
C15 C14 H14 120.2
C14 C15 C16 120.3(2)
C14 C15 H15 119.8
C16 C15 H15 119.8
C11 C16 C15 119.9(2)
C11 C16 H16 120.1
C15 C16 H16 120.1
N1 C17 S12 120.28(15)
N1 C17 S11 118.57(15)
S12 C17 S11 121.14(12)
N1 C18 H18A 109.5
N1 C18 H18B 109.5
H18A C18 H18B 109.5
N1 C18 H18C 109.5
H18A C18 H18C 109.5
H18B C18 H18C 109.5
C26 C21 C22 120.6(2)
C26 C21 N2 120.53(19)
C22 C21 N2 118.82(19)
C21 C22 C23 119.7(2)
C21 C22 H22 120.1
C23 C22 H22 120.1
C24 C23 C22 120.1(2)
C24 C23 H23 120.0
C22 C23 H23 120.0
C23 C24 C25 120.0(2)
C23 C24 H24 120.0
C25 C24 H24 120.0
C24 C25 C26 120.3(2)
C24 C25 H25 119.9
C26 C25 H25 119.9
C21 C26 C25 119.2(2)
C21 C26 H26 120.4
C25 C26 H26 120.4
N2 C27 S21 120.69(15)
N2 C27 S22 118.91(15)
S21 C27 S22 120.40(12)
N2 C28 H28A 109.5
N2 C28 H28B 109.5
H28A C28 H28B 109.5
N2 C28 H28C 109.5
H28A C28 H28C 109.5
H28B C28 H28C 109.5
N3 C31 C32 123.1(2)
N3 C31 H31 118.5
C32 C31 H31 118.5
C33 C32 C31 118.9(2)
C33 C32 H32 120.5
C31 C32 H32 120.5
C32 C33 C34 119.2(2)
C32 C33 H33 120.4
C34 C33 H33 120.4
C33 C34 C35 117.8(2)
C33 C34 H34 121.1
C35 C34 H34 121.1
N3 C35 C34 124.3(2)
N3 C35 H35 117.9
C34 C35 H35 117.9
N4 C41 C42 123.1(2)
N4 C41 H41 118.4
C42 C41 H41 118.4
C43 C42 C41 118.8(2)
C43 C42 H42 120.6
C41 C42 H42 120.6
C44 C43 C42 118.6(2)
C44 C43 H43 120.7
C42 C43 H43 120.7
C43 C44 C45 119.1(2)
C43 C44 H44 120.4
C45 C44 H44 120.4
N4 C45 C44 122.9(2)
N4 C45 H45 118.5
C44 C45 H45 118.5

loop_
_geom_bond_atom_site_label_1
_geom_bond_atom_site_label_2
_geom_bond_distance
Cd1 N4 2.3902(17)
Cd1 N3 2.4796(19)
Cd1 S11 2.6059(5)
Cd1 S22 2.6121(5)
Cd1 S21 2.7157(5)
Cd1 S12 2.7702(6)
S11 C17 1.719(2)
S12 C17 1.706(2)
S21 C27 1.713(2)
S22 C27 1.719(2)
N1 C17 1.348(3)
N1 C11 1.444(3)
N1 C18 1.465(3)
N2 C27 1.340(3)
N2 C21 1.450(3)
N2 C28 1.468(3)
N3 C35 1.334(3)
N3 C31 1.337(3)
N4 C45 1.329(3)
N4 C41 1.331(3)
C11 C12 1.373(3)
C11 C16 1.374(3)
C12 C13 1.384(3)
C12 H12 0.9500
C13 C14 1.369(4)
C13 H13 0.9500
C14 C15 1.370(4)
C14 H14 0.9500
C15 C16 1.383(3)
C15 H15 0.9500
C16 H16 0.9500
C18 H18A 0.9800
C18 H18B 0.9800
C18 H18C 0.9800
C21 C26 1.379(3)
C21 C22 1.383(3)
C22 C23 1.385(3)
C22 H22 0.9500
C23 C24 1.377(4)
C23 H23 0.9500
C24 C25 1.383(4)
C24 H24 0.9500
C25 C26 1.390(3)
C25 H25 0.9500
C26 H26 0.9500
C28 H28A 0.9800
C28 H28B 0.9800
C28 H28C 0.9800
C31 C32 1.377(4)
C31 H31 0.9500
C32 C33 1.373(4)
C32 H32 0.9500
C33 C34 1.374(4)
C33 H33 0.9500
C34 C35 1.377(3)
C34 H34 0.9500
C35 H35 0.9500
C41 C42 1.377(3)
C41 H41 0.9500
C42 C43 1.373(4)
C42 H42 0.9500
C43 C44 1.370(4)
C43 H43 0.9500
C44 C45 1.376(3)
C44 H44 0.9500
C45 H45 0.9500

loop_
_geom_torsion_atom_site_label_1
_geom_torsion_atom_site_label_2
_geom_torsion_atom_site_label_3
_geom_torsion_atom_site_label_4
_geom_torsion
N4 Cd1 S11 C17 89.99(8)
N3 Cd1 S11 C17 175.01(8)
S22 Cd1 S11 C17 -61.33(10)
S21 Cd1 S11 C17 -92.41(7)
S12 Cd1 S11 C17 4.84(7)
N4 Cd1 S12 C17 -107.24(8)
N3 Cd1 S12 C17 -29.73(13)
S11 Cd1 S12 C17 -4.91(7)
S22 Cd1 S12 C17 160.26(7)
S21 Cd1 S12 C17 90.55(7)
N4 Cd1 S21 C27 -15.63(16)
N3 Cd1 S21 C27 -97.74(8)
S11 Cd1 S21 C27 171.18(7)
S22 Cd1 S21 C27 -0.19(7)
S12 Cd1 S21 C27 102.82(7)
N4 Cd1 S22 C27 174.87(8)
N3 Cd1 S22 C27 89.61(8)
S11 Cd1 S22 C27 -33.22(10)
S21 Cd1 S22 C27 0.19(7)
S12 Cd1 S22 C27 -94.47(7)
N4 Cd1 N3 C35 -18.38(17)
S11 Cd1 N3 C35 -119.72(16)
S22 Cd1 N3 C35 73.36(17)
S21 Cd1 N3 C35 141.40(16)
S12 Cd1 N3 C35 -96.93(19)
N4 Cd1 N3 C31 165.84(16)
S11 Cd1 N3 C31 64.50(16)
S22 Cd1 N3 C31 -102.42(16)
S21 Cd1 N3 C31 -34.38(16)
S12 Cd1 N3 C31 87.29(19)
N3 Cd1 N4 C45 82.5(2)
S11 Cd1 N4 C45 172.19(19)
S22 Cd1 N4 C45 -15.2(2)
S21 Cd1 N4 C45 -0.9(3)
S12 Cd1 N4 C45 -120.98(19)
N3 Cd1 N4 C41 -95.50(18)
S11 Cd1 N4 C41 -5.81(19)
S22 Cd1 N4 C41 166.76(18)
S21 Cd1 N4 C41 -178.95(13)
S12 Cd1 N4 C41 61.02(18)
C17 N1 C11 C12 96.7(2)
C18 N1 C11 C12 -92.1(2)
C17 N1 C11 C16 -86.9(3)
C18 N1 C11 C16 84.3(3)
C16 C11 C12 C13 1.9(4)
N1 C11 C12 C13 178.2(2)
C11 C12 C13 C14 -1.2(4)
C12 C13 C14 C15 -0.2(4)
C13 C14 C15 C16 0.7(4)
C12 C11 C16 C15 -1.4(4)
N1 C11 C16 C15 -177.7(2)
C14 C15 C16 C11 0.0(4)
C11 N1 C17 S12 172.97(15)
C18 N1 C17 S12 2.2(3)
C11 N1 C17 S11 -7.8(3)
C18 N1 C17 S11 -178.67(15)
Cd1 S12 C17 N1 -172.81(16)
Cd1 S12 C17 S11 8.04(11)
Cd1 S11 C17 N1 172.34(16)
Cd1 S11 C17 S12 -8.49(12)
C27 N2 C21 C26 -81.7(3)
C28 N2 C21 C26 101.5(2)
C27 N2 C21 C22 100.2(2)
C28 N2 C21 C22 -76.6(2)
C26 C21 C22 C23 2.6(3)
N2 C21 C22 C23 -179.32(19)
C21 C22 C23 C24 -0.3(3)
C22 C23 C24 C25 -1.7(4)
C23 C24 C25 C26 1.4(4)
C22 C21 C26 C25 -2.9(3)
N2 C21 C26 C25 179.07(19)
C24 C25 C26 C21 0.9(3)
C21 N2 C27 S21 -179.09(15)
C28 N2 C27 S21 -2.6(3)
C21 N2 C27 S22 1.3(3)
C28 N2 C27 S22 177.79(16)
Cd1 S21 C27 N2 -179.33(17)
Cd1 S21 C27 S22 0.31(11)
Cd1 S22 C27 N2 179.33(16)
Cd1 S22 C27 S21 -0.32(12)
C35 N3 C31 C32 0.1(3)
Cd1 N3 C31 C32 176.28(19)
N3 C31 C32 C33 0.4(4)
C31 C32 C33 C34 -0.2(4)
C32 C33 C34 C35 -0.4(4)
C31 N3 C35 C34 -0.8(3)
Cd1 N3 C35 C34 -176.68(17)
C33 C34 C35 N3 1.0(4)
C45 N4 C41 C42 -0.3(4)
Cd1 N4 C41 C42 177.8(2)
N4 C41 C42 C43 0.5(4)
C41 C42 C43 C44 -0.3(4)
C42 C43 C44 C45 -0.1(4)
C41 N4 C45 C44 -0.1(4)
Cd1 N4 C45 C44 -178.1(2)
C43 C44 C45 N4 0.3(5)
